data_1537362
loop_
_publ_author_name
'Hahn, H.'
'de Lorent, C.'

_publ_section_title
;
 Versuche zur Darstellung ternaerer Oxyde des Aluminiums, Galliums und
 Indiums mit einwertigem Kupfer und Silber
;
_journal_name_full 'Zeitschrift fuer Anorganische und Allgemeine Chemie'
_journal_page_first 281
_journal_page_last 288
_journal_volume 279
_journal_year 1955
_chemical_formula_sum 'Al Cu O2'
_chemical_name_systematic 'Cu Al O2'
_space_group_IT_number 166
_symmetry_space_group_name_Hall '-P 3* 2'
_symmetry_space_group_name_H-M 'R -3 m :R'
_cell_angle_alpha 28.1
_cell_angle_beta 28.1
_cell_angle_gamma 28.1
_cell_formula_units_Z 1
_cell_length_a 5.896
_cell_length_b 5.896
_cell_length_c 5.896
_cell_volume 40.168
_citation_journal_id_ASTM ZAACAB
_cod_data_source_file Hahn_ZAACAB_1955_832.cif
_cod_data_source_block Al1Cu1O2
_cod_original_cell_volume 40.16763
_cod_original_sg_symbol_Hall '-R 3 2" (-y+z,x+z,-x+y+z)'
_cod_original_formula_sum 'Al1 Cu1 O2'
_cod_database_code 1537362

loop_
_symmetry_equiv_pos_as_xyz
x,y,z
z,x,y
y,z,x
-y,-x,-z
-z,-y,-x
-x,-z,-y
-x,-y,-z
-z,-x,-y
-y,-z,-x
y,x,z
z,y,x
x,z,y

loop_
_atom_site_label
_atom_site_type_symbol
_atom_site_fract_x
_atom_site_fract_y
_atom_site_fract_z
_atom_site_occupancy
_atom_site_U_iso_or_equiv
Al1 Al+3 0.5 0.5 0.5 1 0.0
O1 O-2 0.12 0.12 0.12 1 0.0
Cu1 Cu+1 0 0 0 1 0.0
